data_9013141
loop_
_publ_author_name
'Mercurio, D.'
'El Farissi, M.'
'Frit, B.'
'Goursat, P.'

_publ_section_title
;Etude structurale et densification d'un nouveau materiau piezoelectrique:
 Bi2TeO5 Locality: synthetic
;
_journal_name_full 'Materials Chemistry and Physics'
_journal_page_first 467
_journal_page_last 476
_journal_paper_doi 10.1016/0254-0584(83)90073-1
_journal_volume 9
_journal_year 1983
_chemical_formula_sum 'Bi2 O5 Te'
_chemical_name_mineral Smirnite
_space_group_IT_number 39
_space_group_name_Hall 'A 2 -2b'
_space_group_name_H-M_alt 'A e m 2'
_symmetry_space_group_name_Hall 'A 2 -2b'
_symmetry_space_group_name_H-M 'A e m 2'
_cell_angle_alpha 90
_cell_angle_beta 90
_cell_angle_gamma 90
_cell_length_a 11.602
_cell_length_b 16.461
_cell_length_c 5.523
_cell_formula_units_Z 8
_cell_volume 1054.785
_exptl_crystal_density_diffrn 7.878
_cod_original_cell_volume 1054.786
_cod_original_sg_symbol_H-M 'A b m 2'
_cod_original_formula_sum 'Bi2 Te O5'
_cod_database_code 9013141

loop_
_symmetry_equiv_pos_as_xyz
x,y,z
x,1/2+y,1/2+z
x,1/2-y,z
x,-y,1/2+z
-x,1/2+y,z
-x,+y,1/2+z
-x,-y,z
-x,1/2-y,1/2+z

loop_
_atom_site_label
_atom_site_fract_x
_atom_site_fract_y
_atom_site_fract_z
_atom_site_U_iso_or_equiv
Bi1 0.39190 0.08550 0.47670 0.00646
Bi2 0.12470 0.25000 0.50630 0.00773
Bi3 0.37740 0.25000 0.02120 0.00735
Te 0.13360 0.08040 0.00000 0.00595
O1 0.26900 0.04200 0.14000 0.01532
O2 0.50000 0.00000 0.30400 0.00633
O3 0.07100 0.14900 0.20900 0.01760
O4 0.29400 0.25000 0.33000 0.01925
O5 0.47100 0.15800 0.16000 0.01532
O6 0.20000 0.16100 0.78000 0.01140

_database_code_amcsd 0014203
